data_1565499
loop_
_publ_author_name
'Sarkar, Prasenjit'
'Ghorai, Samir'
'Chandra Paul, Ganesh'
'Khannam, Mahmuda'
'Barman, Surajit'
'Mukherjee, Chandan'

_publ_section_title
;
 Synthesis, characterization and study on the dissimilar reactivity of a
 Ni(II)-bis(iminosemiquinone) complex core to ligand-appended hemilabile
 --CH2OH and --CH2NH2 units
;
_journal_name_full 'Inorganica Chimica Acta'
_journal_page_first 119340
_journal_paper_doi 10.1016/j.ica.2019.119340
_journal_volume 502
_journal_year 2020
_chemical_compound_source synthesis
_chemical_formula_moiety 'C28 H31 N3 Ni O'
_chemical_formula_sum 'C28 H31 N3 Ni O'
_chemical_formula_weight 484.27
_space_group_IT_number 15
_space_group_name_Hall '-C 2yc'
_space_group_name_H-M_alt 'C 1 2/c 1'
_symmetry_cell_setting monoclinic
_symmetry_Int_Tables_number 15
_symmetry_space_group_name_Hall '-C 2yc'
_symmetry_space_group_name_H-M 'C 1 2/c 1'
_atom_sites_solution_hydrogens geom
_atom_sites_solution_primary direct
_atom_sites_solution_secondary difmap
_cell_angle_alpha 90.00
_cell_angle_beta 96.065(8)
_cell_angle_gamma 90.00
_cell_formula_units_Z 8
_cell_length_a 25.810(2)
_cell_length_b 6.9366(6)
_cell_length_c 28.778(3)
_cell_measurement_reflns_used 10086
_cell_measurement_temperature 296(2)
_cell_measurement_theta_max 25.00
_cell_measurement_theta_min 3.04
_cell_volume 5123.4(8)
_computing_cell_refinement 'Bruker SMART'
_computing_data_collection 'Bruker SMART'
_computing_data_reduction 'Bruker SAINT'
_computing_molecular_graphics 'Bruker SHELXTL'
_computing_publication_material 'Bruker SHELXTL'
_computing_structure_refinement 'SHELXL-97 (Sheldrick, 1997)'
_computing_structure_solution 'SHELXS-97 (Sheldrick, 1990)'
_diffrn_ambient_temperature 296(2)
_diffrn_measured_fraction_theta_full 0.999
_diffrn_measured_fraction_theta_max 0.999
_diffrn_measurement_device_type 'CCD area detector'
_diffrn_measurement_method 'phi and omega scans'
_diffrn_radiation_monochromator graphite
_diffrn_radiation_probe x-ray
_diffrn_radiation_type MoK\a
_diffrn_radiation_wavelength 0.71073
_diffrn_reflns_av_R_equivalents 0.0565
_diffrn_reflns_av_sigmaI/netI 0.0898
_diffrn_reflns_limit_h_max 30
_diffrn_reflns_limit_h_min -29
_diffrn_reflns_limit_k_max 7
_diffrn_reflns_limit_k_min -8
_diffrn_reflns_limit_l_max 34
_diffrn_reflns_limit_l_min -29
_diffrn_reflns_number 9287
_diffrn_reflns_theta_full 25.00
_diffrn_reflns_theta_max 25.00
_diffrn_reflns_theta_min 3.04
_diffrn_source 'fine-focus sealed tube'
_exptl_absorpt_coefficient_mu 0.781
_exptl_absorpt_correction_T_max 0.869
_exptl_absorpt_correction_T_min 0.814
_exptl_absorpt_correction_type multi-scan
_exptl_absorpt_process_details SADABS
_exptl_crystal_colour brown
_exptl_crystal_density_diffrn 1.256
_exptl_crystal_density_method 'not measured'
_exptl_crystal_description needle
_exptl_crystal_F_000 2048
_exptl_crystal_recrystallization_method 'dichloromethane, acetonitrile'
_exptl_crystal_size_max 0.46
_exptl_crystal_size_mid 0.22
_exptl_crystal_size_min 0.18
_refine_diff_density_max 0.302
_refine_diff_density_min -0.440
_refine_diff_density_rms 0.059
_refine_ls_extinction_method none
_refine_ls_goodness_of_fit_ref 1.030
_refine_ls_hydrogen_treatment constr
_refine_ls_matrix_type full
_refine_ls_number_parameters 304
_refine_ls_number_reflns 4511
_refine_ls_number_restraints 0
_refine_ls_restrained_S_all 1.030
_refine_ls_R_factor_all 0.0994
_refine_ls_R_factor_gt 0.0557
_refine_ls_shift/su_max 0.000
_refine_ls_shift/su_mean 0.000
_refine_ls_structure_factor_coef Fsqd
_refine_ls_weighting_details 'calc w=1/[\s^2^(Fo^2^)+(0.0489P)^2^+0.0000P] where P=(Fo^2^+2Fc^2^)/3'
_refine_ls_weighting_scheme calc
_refine_ls_wR_factor_gt 0.1166
_refine_ls_wR_factor_ref 0.1439
_reflns_number_gt 2804
_reflns_number_total 4511
_reflns_threshold_expression >2sigma(I)
_cod_data_source_file SG_388_1.cif
_cod_data_source_block sg_388_1
_cod_original_sg_symbol_H-M 'C 2/c'
_cod_database_code 1565499

loop_
_symmetry_equiv_pos_as_xyz
'x, y, z'
'-x, y, -z+1/2'
'x+1/2, y+1/2, z'
'-x+1/2, y+1/2, -z+1/2'
'-x, -y, -z'
'x, -y, z-1/2'
'-x+1/2, -y+1/2, -z'
'x+1/2, -y+1/2, z-1/2'

loop_
_atom_site_label
_atom_site_type_symbol
_atom_site_fract_x
_atom_site_fract_y
_atom_site_fract_z
_atom_site_U_iso_or_equiv
_atom_site_adp_type
_atom_site_occupancy
_atom_site_symmetry_multiplicity
_atom_site_calc_flag
_atom_site_refinement_flags
_atom_site_disorder_assembly
_atom_site_disorder_group
Ni1 Ni 0.293699(17) 0.87451(8) 0.273508(17) 0.0515(2) Uani 1 1 d . . .
O1 O 0.36180(9) 0.9057(4) 0.30048(10) 0.0608(8) Uani 1 1 d . . .
N2 N 0.22488(12) 0.8586(4) 0.24540(11) 0.0506(8) Uani 1 1 d . . .
N1 N 0.27789(12) 0.8178(4) 0.33386(11) 0.0523(8) Uani 1 1 d . . .
N3 N 0.32101(13) 0.8993(5) 0.21765(12) 0.0644(10) Uani 1 1 d . . .
H3 H 0.3523 0.9439 0.2199 0.077 Uiso 1 1 calc R . .
C21 C 0.46571(16) 0.9371(9) 0.35346(17) 0.0834(16) Uani 1 1 d . . .
C2 C 0.36823(15) 0.8538(6) 0.34486(14) 0.0535(11) Uani 1 1 d . . .
C13 C 0.18085(14) 0.8828(5) 0.27137(15) 0.0537(11) Uani 1 1 d . . .
C22 C 0.51299(17) 0.9323(10) 0.3899(2) 0.140(3) Uani 1 1 d . . .
H22A H 0.5059 1.0064 0.4166 0.210 Uiso 1 1 calc R . .
H22B H 0.5425 0.9861 0.3768 0.210 Uiso 1 1 calc R . .
H22C H 0.5204 0.8014 0.3991 0.210 Uiso 1 1 calc R . .
C1 C 0.32374(15) 0.7947(6) 0.36507(14) 0.0557(11) Uani 1 1 d . . .
C7 C 0.23169(14) 0.8028(6) 0.34772(14) 0.0556(11) Uani 1 1 d . . .
H7 H 0.2293 0.7604 0.3781 0.067 Uiso 1 1 calc R . .
C8 C 0.18474(14) 0.8469(6) 0.31960(15) 0.0545(11) Uani 1 1 d . . .
C20 C 0.30096(17) 0.8604(6) 0.17431(16) 0.0596(11) Uani 1 1 d . . .
C3 C 0.41646(15) 0.8568(6) 0.37304(15) 0.0629(12) Uani 1 1 d . . .
C15 C 0.24721(16) 0.8110(6) 0.16537(15) 0.0578(11) Uani 1 1 d . . .
C5 C 0.37261(18) 0.7229(7) 0.43849(16) 0.0772(14) Uani 1 1 d . . .
C25 C 0.3777(2) 0.6453(11) 0.48872(19) 0.110(2) Uani 1 1 d . . .
C9 C 0.13951(15) 0.8587(6) 0.34289(16) 0.0690(13) Uani 1 1 d . . .
H9 H 0.1419 0.8288 0.3745 0.083 Uiso 1 1 calc R . .
C11 C 0.08963(16) 0.9595(7) 0.2741(2) 0.0838(15) Uani 1 1 d . . .
H11 H 0.0581 1.0000 0.2586 0.101 Uiso 1 1 calc R . .
C23 C 0.47826(18) 0.8130(10) 0.31244(19) 0.125(2) Uani 1 1 d . . .
H23A H 0.5082 0.8645 0.2996 0.188 Uiso 1 1 calc R . .
H23B H 0.4490 0.8126 0.2889 0.188 Uiso 1 1 calc R . .
H23C H 0.4855 0.6835 0.3230 0.188 Uiso 1 1 calc R . .
C10 C 0.09265(17) 0.9118(7) 0.3209(2) 0.0843(16) Uani 1 1 d . . .
H10 H 0.0632 0.9162 0.3370 0.101 Uiso 1 1 calc R . .
C6 C 0.32594(16) 0.7280(6) 0.41086(15) 0.0677(12) Uani 1 1 d . . .
H6 H 0.2957 0.6867 0.4227 0.081 Uiso 1 1 calc R . .
C14 C 0.21333(15) 0.8166(6) 0.20061(15) 0.0577(11) Uani 1 1 d . . .
H14 H 0.1786 0.7873 0.1913 0.069 Uiso 1 1 calc R . .
C4 C 0.41696(16) 0.7910(7) 0.41809(16) 0.0765(14) Uani 1 1 d . . .
H4 H 0.4487 0.7910 0.4367 0.092 Uiso 1 1 calc R . .
C12 C 0.13336(16) 0.9474(6) 0.24992(17) 0.0697(13) Uani 1 1 d . . .
H12 H 0.1307 0.9834 0.2186 0.084 Uiso 1 1 calc R . .
C16 C 0.22719(19) 0.7591(7) 0.11915(17) 0.0782(14) Uani 1 1 d . . .
H16 H 0.1923 0.7252 0.1130 0.094 Uiso 1 1 calc R . .
C17 C 0.2580(2) 0.7579(7) 0.08375(18) 0.0909(16) Uani 1 1 d . . .
H17 H 0.2445 0.7204 0.0539 0.109 Uiso 1 1 calc R . .
C19 C 0.33182(19) 0.8629(6) 0.13611(17) 0.0751(14) Uani 1 1 d . . .
H19 H 0.3667 0.8982 0.1410 0.090 Uiso 1 1 calc R . .
C18 C 0.3102(2) 0.8134(7) 0.09240(18) 0.0884(16) Uani 1 1 d . . .
H18 H 0.3308 0.8166 0.0677 0.106 Uiso 1 1 calc R . .
C24 C 0.4559(2) 1.1467(9) 0.3385(2) 0.134(3) Uani 1 1 d . . .
H24A H 0.4497 1.2227 0.3653 0.200 Uiso 1 1 calc R . .
H24B H 0.4259 1.1530 0.3157 0.200 Uiso 1 1 calc R . .
H24C H 0.4858 1.1960 0.3252 0.200 Uiso 1 1 calc R . .
C28 C 0.3254(2) 0.6221(11) 0.5079(2) 0.165(3) Uani 1 1 d . . .
H28A H 0.3308 0.5780 0.5397 0.248 Uiso 1 1 calc R . .
H28B H 0.3046 0.5297 0.4894 0.248 Uiso 1 1 calc R . .
H28C H 0.3076 0.7439 0.5068 0.248 Uiso 1 1 calc R . .
C27 C 0.4121(3) 0.7696(14) 0.5209(2) 0.244(6) Uani 1 1 d . . .
H27A H 0.4460 0.7760 0.5103 0.366 Uiso 1 1 calc R . .
H27B H 0.4148 0.7162 0.5518 0.366 Uiso 1 1 calc R . .
H27C H 0.3975 0.8969 0.5213 0.366 Uiso 1 1 calc R . .
C26 C 0.4026(3) 0.4483(14) 0.4880(3) 0.229(5) Uani 1 1 d . . .
H26A H 0.4360 0.4591 0.4765 0.344 Uiso 1 1 calc R . .
H26B H 0.3807 0.3643 0.4680 0.344 Uiso 1 1 calc R . .
H26C H 0.4068 0.3963 0.5191 0.344 Uiso 1 1 calc R . .

loop_
_atom_site_aniso_label
_atom_site_aniso_U_11
_atom_site_aniso_U_22
_atom_site_aniso_U_33
_atom_site_aniso_U_23
_atom_site_aniso_U_13
_atom_site_aniso_U_12
Ni1 0.0430(3) 0.0445(4) 0.0668(4) 0.0018(3) 0.0053(2) -0.0002(2)
O1 0.0423(15) 0.073(2) 0.0675(19) 0.0061(15) 0.0055(13) -0.0020(13)
N2 0.0463(18) 0.043(2) 0.062(2) 0.0054(16) 0.0037(16) 0.0000(15)
N1 0.0438(19) 0.044(2) 0.068(2) 0.0006(17) 0.0004(16) -0.0036(16)
N3 0.049(2) 0.069(3) 0.075(3) 0.009(2) 0.0110(18) 0.0005(17)
C21 0.043(3) 0.129(5) 0.077(3) -0.004(3) 0.002(2) -0.002(3)
C2 0.048(2) 0.052(3) 0.060(3) -0.007(2) 0.005(2) 0.003(2)
C13 0.038(2) 0.037(3) 0.086(3) -0.006(2) 0.002(2) -0.0038(19)
C22 0.050(3) 0.260(9) 0.107(5) -0.015(5) -0.006(3) -0.031(4)
C1 0.056(3) 0.046(3) 0.064(3) -0.003(2) 0.000(2) -0.005(2)
C7 0.052(2) 0.052(3) 0.063(3) -0.001(2) 0.007(2) -0.010(2)
C8 0.043(2) 0.045(3) 0.076(3) -0.006(2) 0.007(2) -0.0079(19)
C20 0.067(3) 0.043(3) 0.069(3) 0.008(2) 0.008(2) 0.008(2)
C3 0.045(2) 0.079(4) 0.063(3) -0.012(2) 0.000(2) 0.000(2)
C15 0.067(3) 0.039(3) 0.065(3) 0.007(2) 0.000(2) -0.003(2)
C5 0.072(3) 0.090(4) 0.068(3) -0.003(3) -0.002(3) -0.019(3)
C25 0.091(4) 0.164(7) 0.070(4) 0.015(4) -0.015(3) -0.022(4)
C9 0.049(3) 0.078(4) 0.081(3) -0.008(3) 0.010(2) -0.010(2)
C11 0.044(3) 0.077(4) 0.129(5) 0.003(3) 0.003(3) 0.006(2)
C23 0.061(3) 0.217(7) 0.100(4) -0.027(4) 0.018(3) 0.013(4)
C10 0.048(3) 0.088(4) 0.118(5) -0.004(3) 0.017(3) -0.004(3)
C6 0.055(3) 0.076(4) 0.071(3) 0.002(2) 0.001(2) -0.013(2)
C14 0.055(2) 0.039(3) 0.077(3) 0.009(2) -0.001(2) -0.002(2)
C4 0.055(3) 0.098(4) 0.072(3) -0.014(3) -0.013(2) -0.006(3)
C12 0.057(3) 0.058(3) 0.092(3) 0.004(3) -0.003(2) -0.001(2)
C16 0.085(3) 0.066(4) 0.080(3) 0.010(3) -0.007(3) 0.008(3)
C17 0.116(4) 0.088(5) 0.067(3) 0.000(3) 0.002(3) 0.011(4)
C19 0.080(3) 0.069(4) 0.080(3) 0.007(3) 0.022(3) 0.007(3)
C18 0.119(5) 0.074(4) 0.076(4) 0.006(3) 0.029(3) 0.025(3)
C24 0.079(4) 0.131(6) 0.193(7) 0.013(5) 0.023(4) -0.045(4)
C28 0.122(5) 0.282(10) 0.089(4) 0.043(5) -0.002(4) -0.067(5)
C27 0.248(9) 0.410(15) 0.067(4) -0.004(6) -0.021(5) -0.224(10)
C26 0.279(12) 0.271(13) 0.137(8) 0.093(8) 0.016(7) 0.099(10)

loop_
_atom_type_symbol
_atom_type_description
_atom_type_scat_dispersion_real
_atom_type_scat_dispersion_imag
_atom_type_scat_source
C C 0.0033 0.0016 'International Tables Vol C Tables 4.2.6.8 and 6.1.1.4'
H H 0.0000 0.0000 'International Tables Vol C Tables 4.2.6.8 and 6.1.1.4'
N N 0.0061 0.0033 'International Tables Vol C Tables 4.2.6.8 and 6.1.1.4'
O O 0.0106 0.0060 'International Tables Vol C Tables 4.2.6.8 and 6.1.1.4'
Ni Ni 0.3393 1.1124 'International Tables Vol C Tables 4.2.6.8 and 6.1.1.4'

loop_
_geom_angle_atom_site_label_1
_geom_angle_atom_site_label_2
_geom_angle_atom_site_label_3
_geom_angle
_geom_angle_site_symmetry_1
_geom_angle_site_symmetry_3
N3 Ni1 O1 85.46(13) . .
N3 Ni1 N1 168.20(14) . .
O1 Ni1 N1 85.76(12) . .
N3 Ni1 N2 93.54(14) . .
O1 Ni1 N2 176.61(13) . .
N1 Ni1 N2 95.67(13) . .
C2 O1 Ni1 112.9(2) . .
C14 N2 C13 115.1(3) . .
C14 N2 Ni1 122.6(3) . .
C13 N2 Ni1 122.3(3) . .
C7 N1 C1 121.8(3) . .
C7 N1 Ni1 126.8(3) . .
C1 N1 Ni1 111.3(2) . .
C20 N3 Ni1 131.2(3) . .
C22 C21 C23 107.5(4) . .
C22 C21 C24 108.2(5) . .
C23 C21 C24 111.2(5) . .
C22 C21 C3 111.8(4) . .
C23 C21 C3 109.2(4) . .
C24 C21 C3 109.0(4) . .
O1 C2 C1 117.1(4) . .
O1 C2 C3 124.4(3) . .
C1 C2 C3 118.5(4) . .
C12 C13 C8 117.7(4) . .
C12 C13 N2 121.2(4) . .
C8 C13 N2 121.1(4) . .
C6 C1 C2 122.4(4) . .
C6 C1 N1 125.8(4) . .
C2 C1 N1 111.7(4) . .
N1 C7 C8 124.3(4) . .
C13 C8 C9 119.0(4) . .
C13 C8 C7 124.8(3) . .
C9 C8 C7 116.2(4) . .
N3 C20 C19 121.9(4) . .
N3 C20 C15 119.6(4) . .
C19 C20 C15 118.5(4) . .
C4 C3 C2 117.2(4) . .
C4 C3 C21 122.5(4) . .
C2 C3 C21 120.3(4) . .
C14 C15 C16 119.3(4) . .
C14 C15 C20 122.0(4) . .
C16 C15 C20 118.7(4) . .
C6 C5 C4 116.6(4) . .
C6 C5 C25 122.5(4) . .
C4 C5 C25 120.9(4) . .
C27 C25 C26 107.9(7) . .
C27 C25 C28 109.2(6) . .
C26 C25 C28 107.7(6) . .
C27 C25 C5 111.6(6) . .
C26 C25 C5 107.4(5) . .
C28 C25 C5 112.8(5) . .
C10 C9 C8 122.5(5) . .
C10 C11 C12 120.6(5) . .
C9 C10 C11 118.4(4) . .
C5 C6 C1 120.2(4) . .
N2 C14 C15 127.9(4) . .
C3 C4 C5 124.9(4) . .
C13 C12 C11 121.6(5) . .
C17 C16 C15 121.3(5) . .
C16 C17 C18 119.7(5) . .
C18 C19 C20 120.1(5) . .
C19 C18 C17 121.7(5) . .

loop_
_geom_bond_atom_site_label_1
_geom_bond_atom_site_label_2
_geom_bond_distance
_geom_bond_site_symmetry_2
Ni1 N3 1.830(3) .
Ni1 O1 1.858(2) .
Ni1 N1 1.867(3) .
Ni1 N2 1.876(3) .
O1 C2 1.321(4) .
N2 C14 1.324(5) .
N2 C13 1.434(5) .
N1 C7 1.301(4) .
N1 C1 1.417(5) .
N3 C20 1.327(5) .
C21 C22 1.523(6) .
C21 C23 1.523(7) .
C21 C24 1.530(7) .
C21 C3 1.548(6) .
C2 C1 1.402(5) .
C2 C3 1.412(5) .
C13 C12 1.387(5) .
C13 C8 1.403(6) .
C1 C6 1.392(6) .
C7 C8 1.418(5) .
C8 C9 1.408(5) .
C20 C19 1.424(6) .
C20 C15 1.426(5) .
C3 C4 1.373(6) .
C15 C14 1.408(5) .
C15 C16 1.422(6) .
C5 C6 1.372(5) .
C5 C4 1.421(6) .
C5 C25 1.535(7) .
C25 C27 1.488(8) .
C25 C26 1.511(9) .
C25 C28 1.520(7) .
C9 C10 1.355(6) .
C11 C10 1.382(7) .
C11 C12 1.389(6) .
C16 C17 1.357(6) .
C17 C18 1.398(6) .
C19 C18 1.365(6) .
